data_7018257
loop_
_publ_author_name
'Zheng, Ai-Xia'
'Li, Hong-Xi'
'Hou, Kai-Peng'
'Shi, Jing'
'Wang, Hui-Fang'
'Ren, Zhi-Gang'
'Lang, Jian-Ping'

_publ_section_title
;
 Reactions of a methylmercury zwitterionic thiolate complex
 [MeHg(Tab)]PF(6) with various donor ligands: relevance to methylmercury
 detoxification.
;
_journal_issue 9
_journal_name_full 'Dalton transactions (Cambridge, England : 2003)'
_journal_page_first 2699
_journal_page_last 2706
_journal_paper_doi 10.1039/c2dt12219g
_journal_volume 41
_journal_year 2012
_chemical_formula_moiety 'C10 H16 Hg N S, C N S '
_chemical_formula_sum 'C11 H16 Hg N2 S2'
_chemical_formula_weight 440.99
_chemical_name_systematic
;
?
;
_space_group_IT_number 14
_symmetry_cell_setting monoclinic
_symmetry_space_group_name_Hall '-P 2ybc'
_symmetry_space_group_name_H-M 'P 1 21/c 1'
_atom_sites_solution_hydrogens geom
_atom_sites_solution_primary direct
_atom_sites_solution_secondary difmap
_cell_angle_alpha 90.00
_cell_angle_beta 113.92(2)
_cell_angle_gamma 90.00
_cell_formula_units_Z 4
_cell_length_a 6.9713(14)
_cell_length_b 21.564(4)
_cell_length_c 10.158(4)
_cell_measurement_reflns_used 5107
_cell_measurement_temperature 223(2)
_cell_measurement_theta_max 27.5165
_cell_measurement_theta_min 3.0570
_cell_volume 1395.9(7)
_computing_cell_refinement 'CrystalClear, Ver. 1.30 (Rigaku/MSC, 2001)'
_computing_data_collection 'CrystalClear, Ver. 1.30 (Rigaku/MSC, 2001)'
_computing_data_reduction 'CrystalStructure, Ver. 3.60 (Rigaku/MSC, 2004)'
_computing_molecular_graphics 'ORTEPII (Johnson, 1976)'
_computing_publication_material SHELXL97
_computing_structure_refinement 'SHELXL-97 (Sheldrick, 1997)'
_computing_structure_solution 'SHELXS-97 (Sheldrick, 1990)'
_diffrn_ambient_temperature 223(2)
_diffrn_measured_fraction_theta_full 0.973
_diffrn_measured_fraction_theta_max 0.973
_diffrn_measurement_device_type 'Rigaku MercuryCCD area detector'
_diffrn_measurement_method \w
_diffrn_radiation_monochromator graphite
_diffrn_radiation_source 'fine-focus sealed tube'
_diffrn_radiation_type MoK\a
_diffrn_radiation_wavelength 0.71073
_diffrn_reflns_av_R_equivalents 0.0496
_diffrn_reflns_av_sigmaI/netI 0.0362
_diffrn_reflns_limit_h_max 8
_diffrn_reflns_limit_h_min -8
_diffrn_reflns_limit_k_max 20
_diffrn_reflns_limit_k_min -27
_diffrn_reflns_limit_l_max 9
_diffrn_reflns_limit_l_min -13
_diffrn_reflns_number 7765
_diffrn_reflns_theta_full 27.51
_diffrn_reflns_theta_max 27.51
_diffrn_reflns_theta_min 3.20
_diffrn_standards_decay_% 0
_diffrn_standards_interval_count 0
_diffrn_standards_interval_time 0
_diffrn_standards_number 0
_exptl_absorpt_coefficient_mu 11.302
_exptl_absorpt_correction_T_max 0.1099
_exptl_absorpt_correction_T_min 0.0467
_exptl_absorpt_correction_type multi-scan
_exptl_absorpt_process_details 'Jacobson, R. (1998) Private communication to Rigaku Company, Tokyo, Japan.'
_exptl_crystal_colour Colorless
_exptl_crystal_density_diffrn 2.098
_exptl_crystal_density_method 'not measured'
_exptl_crystal_description Block
_exptl_crystal_F_000 832
_exptl_crystal_size_max 0.70
_exptl_crystal_size_mid 0.48
_exptl_crystal_size_min 0.35
_refine_diff_density_max 2.402
_refine_diff_density_min -2.814
_refine_diff_density_rms 0.332
_refine_ls_extinction_method none
_refine_ls_goodness_of_fit_ref 1.142
_refine_ls_hydrogen_treatment constr
_refine_ls_matrix_type full
_refine_ls_number_parameters 151
_refine_ls_number_reflns 3116
_refine_ls_number_restraints 0
_refine_ls_restrained_S_all 1.142
_refine_ls_R_factor_all 0.0489
_refine_ls_R_factor_gt 0.0457
_refine_ls_shift/su_max 0.003
_refine_ls_shift/su_mean 0.000
_refine_ls_structure_factor_coef Fsqd
_refine_ls_weighting_details 'calc w=1/[\s^2^(Fo^2^)+(0.0829P)^2^+1.4571P] where P=(Fo^2^+2Fc^2^)/3'
_refine_ls_weighting_scheme calc
_refine_ls_wR_factor_gt 0.1268
_refine_ls_wR_factor_ref 0.1298
_reflns_number_gt 2877
_reflns_number_total 3116
_reflns_threshold_expression >2sigma(I)
_cod_data_source_file c2dt12219g.txt
_cod_data_source_block 'data_3'
_cod_depositor_comments
;
The following automatic conversions were performed:

'_symmetry_cell_setting' value 'Monoclinic' changed to 'monoclinic'
according to /home/saulius/struct/CIF-dictionaries/cif_core.dic
dictionary named 'cif_core.dic' version 2.4.1 from
2010-06-29.

'_exptl_absorpt_correction_type' value 'Multi-scan'
changed to 'multi-scan' according to
/home/saulius/struct/CIF-dictionaries/cif_core.dic dictionary named
'cif_core.dic' version 2.4.1 from 2010-06-29.

Automatic conversion script
Id: cif_fix_values 1715 2011-07-08 13:25:40Z adriana 
;
_cod_original_sg_symbol_H-M 'P 21/c'
_cod_database_code 7018257

loop_
_symmetry_equiv_pos_as_xyz
'x, y, z'
'-x, y+1/2, -z+1/2'
'-x, -y, -z'
'x, -y-1/2, z-1/2'

loop_
_atom_site_label
_atom_site_type_symbol
_atom_site_fract_x
_atom_site_fract_y
_atom_site_fract_z
_atom_site_U_iso_or_equiv
_atom_site_adp_type
_atom_site_occupancy
_atom_site_symmetry_multiplicity
_atom_site_calc_flag
_atom_site_refinement_flags
Hg1 Hg 0.12606(4) 0.159764(11) 0.71749(3) 0.03385(17) Uani 1 1 d .
S1 S 0.2125(3) 0.06164(7) 0.65676(18) 0.0355(4) Uani 1 1 d .
N1 N 0.5492(8) 0.1159(2) 0.2074(5) 0.0271(10) Uani 1 1 d .
C1 C 0.3153(9) 0.0790(3) 0.5283(6) 0.0270(11) Uani 1 1 d .
C2 C 0.4368(10) 0.1316(3) 0.5355(6) 0.0330(13) Uani 1 1 d .
H2A H 0.4670 0.1596 0.6123 0.040 Uiso 1 1 calc R
C3 C 0.5128(10) 0.1431(3) 0.4324(6) 0.0317(12) Uani 1 1 d .
H3A H 0.5950 0.1784 0.4387 0.038 Uiso 1 1 calc R
C4 C 0.4660(8) 0.1014(3) 0.3179(6) 0.0254(10) Uani 1 1 d .
C5 C 0.3476(9) 0.0486(3) 0.3090(6) 0.0283(11) Uani 1 1 d .
H5A H 0.3187 0.0203 0.2329 0.034 Uiso 1 1 calc R
C6 C 0.2733(9) 0.0384(3) 0.4139(7) 0.0293(11) Uani 1 1 d .
H6A H 0.1917 0.0029 0.4078 0.035 Uiso 1 1 calc R
C7 C 0.4883(10) 0.0680(3) 0.0884(7) 0.0336(13) Uani 1 1 d .
H7A H 0.5435 0.0278 0.1293 0.050 Uiso 1 1 calc R
H7B H 0.5459 0.0798 0.0196 0.050 Uiso 1 1 calc R
H7C H 0.3366 0.0658 0.0401 0.050 Uiso 1 1 calc R
C8 C 0.7866(10) 0.1176(3) 0.2770(7) 0.0362(13) Uani 1 1 d .
H8A H 0.8324 0.1506 0.3479 0.054 Uiso 1 1 calc R
H8B H 0.8402 0.1250 0.2040 0.054 Uiso 1 1 calc R
H8C H 0.8394 0.0782 0.3239 0.054 Uiso 1 1 calc R
C9 C 0.4665(11) 0.1774(3) 0.1382(7) 0.0352(13) Uani 1 1 d .
H9A H 0.5156 0.2099 0.2103 0.053 Uiso 1 1 calc R
H9B H 0.3143 0.1766 0.0963 0.053 Uiso 1 1 calc R
H9C H 0.5162 0.1854 0.0634 0.053 Uiso 1 1 calc R
C10 C 0.0487(16) 0.2484(4) 0.7547(12) 0.061(2) Uani 1 1 d .
H10A H -0.0232 0.2467 0.8188 0.092 Uiso 1 1 calc R
H10B H -0.0425 0.2672 0.6642 0.092 Uiso 1 1 calc R
H10C H 0.1755 0.2730 0.7987 0.092 Uiso 1 1 calc R
S2 S -0.0956(3) 0.09533(9) 0.9070(2) 0.0453(4) Uani 1 1 d .
N2 N -0.3348(12) 0.2023(3) 0.8857(8) 0.0554(17) Uani 1 1 d .
C11 C -0.2335(13) 0.1580(3) 0.8953(8) 0.0359(15) Uani 1 1 d .

loop_
_atom_site_aniso_label
_atom_site_aniso_U_11
_atom_site_aniso_U_22
_atom_site_aniso_U_33
_atom_site_aniso_U_23
_atom_site_aniso_U_13
_atom_site_aniso_U_12
Hg1 0.0400(2) 0.0368(2) 0.0306(2) 0.00386(7) 0.02039(14) 0.00637(8)
S1 0.0503(9) 0.0341(8) 0.0346(8) 0.0048(6) 0.0300(7) 0.0018(6)
N1 0.029(2) 0.034(3) 0.020(2) 0.0004(17) 0.0118(18) 0.0005(19)
C1 0.029(3) 0.033(3) 0.022(3) 0.003(2) 0.014(2) 0.002(2)
C2 0.041(3) 0.041(3) 0.021(3) -0.004(2) 0.016(2) -0.007(3)
C3 0.039(3) 0.037(3) 0.025(3) -0.002(2) 0.018(3) -0.010(3)
C4 0.025(2) 0.033(3) 0.018(2) 0.001(2) 0.009(2) 0.000(2)
C5 0.026(3) 0.032(3) 0.026(3) -0.003(2) 0.010(2) -0.002(2)
C6 0.031(3) 0.027(3) 0.033(3) -0.003(2) 0.017(2) -0.004(2)
C7 0.043(3) 0.035(3) 0.026(3) -0.006(2) 0.018(3) 0.000(2)
C8 0.031(3) 0.051(4) 0.031(3) 0.000(3) 0.017(2) -0.003(3)
C9 0.050(4) 0.034(3) 0.029(3) 0.008(2) 0.023(3) 0.004(3)
C10 0.075(6) 0.038(4) 0.092(7) 0.004(4) 0.056(6) 0.012(4)
S2 0.0398(9) 0.0457(10) 0.0522(11) 0.0039(7) 0.0206(8) 0.0029(7)
N2 0.068(4) 0.057(4) 0.049(4) 0.004(3) 0.031(3) 0.013(3)
C11 0.047(4) 0.045(4) 0.020(3) -0.002(2) 0.019(3) -0.002(3)

loop_
_atom_type_symbol
_atom_type_description
_atom_type_scat_dispersion_real
_atom_type_scat_dispersion_imag
_atom_type_scat_source
C C 0.0033 0.0016 'International Tables Vol C Tables 4.2.6.8 and 6.1.1.4'
H H 0.0000 0.0000 'International Tables Vol C Tables 4.2.6.8 and 6.1.1.4'
Hg Hg -2.3894 9.2266 'International Tables Vol C Tables 4.2.6.8 and 6.1.1.4'
N N 0.0061 0.0033 'International Tables Vol C Tables 4.2.6.8 and 6.1.1.4'
S S 0.1246 0.1234 'International Tables Vol C Tables 4.2.6.8 and 6.1.1.4'

loop_
_geom_angle_atom_site_label_1
_geom_angle_atom_site_label_2
_geom_angle_atom_site_label_3
_geom_angle
C10 Hg1 S1 175.3(3)
C1 S1 Hg1 103.1(2)
C4 N1 C9 110.1(4)
C4 N1 C7 112.9(5)
C9 N1 C7 107.4(5)
C4 N1 C8 109.8(4)
C9 N1 C8 109.7(5)
C7 N1 C8 106.8(5)
C6 C1 C2 118.2(5)
C6 C1 S1 118.3(4)
C2 C1 S1 123.5(4)
C3 C2 C1 121.2(6)
C3 C2 H2A 119.4
C1 C2 H2A 119.4
C2 C3 C4 119.0(6)
C2 C3 H3A 120.5
C4 C3 H3A 120.5
C5 C4 C3 120.9(5)
C5 C4 N1 121.7(5)
C3 C4 N1 117.4(5)
C6 C5 C4 118.7(5)
C6 C5 H5A 120.6
C4 C5 H5A 120.6
C5 C6 C1 121.9(5)
C5 C6 H6A 119.0
C1 C6 H6A 119.0
N1 C7 H7A 109.5
N1 C7 H7B 109.5
H7A C7 H7B 109.5
N1 C7 H7C 109.5
H7A C7 H7C 109.5
H7B C7 H7C 109.5
N1 C8 H8A 109.5
N1 C8 H8B 109.5
H8A C8 H8B 109.5
N1 C8 H8C 109.5
H8A C8 H8C 109.5
H8B C8 H8C 109.5
N1 C9 H9A 109.5
N1 C9 H9B 109.5
H9A C9 H9B 109.5
N1 C9 H9C 109.5
H9A C9 H9C 109.5
H9B C9 H9C 109.5
Hg1 C10 H10A 109.5
Hg1 C10 H10B 109.5
H10A C10 H10B 109.5
Hg1 C10 H10C 109.5
H10A C10 H10C 109.5
H10B C10 H10C 109.5
N2 C11 S2 178.9(8)

loop_
_geom_bond_atom_site_label_1
_geom_bond_atom_site_label_2
_geom_bond_distance
Hg1 C10 2.062(8)
Hg1 S1 2.3499(16)
S1 C1 1.765(6)
N1 C4 1.490(7)
N1 C9 1.502(8)
N1 C7 1.513(7)
N1 C8 1.514(7)
C1 C6 1.388(8)
C1 C2 1.399(8)
C2 C3 1.374(8)
C2 H2A 0.9400
C3 C4 1.400(8)
C3 H3A 0.9400
C4 C5 1.387(8)
C5 C6 1.379(9)
C5 H5A 0.9400
C6 H6A 0.9400
C7 H7A 0.9700
C7 H7B 0.9700
C7 H7C 0.9700
C8 H8A 0.9700
C8 H8B 0.9700
C8 H8C 0.9700
C9 H9A 0.9700
C9 H9B 0.9700
C9 H9C 0.9700
C10 H10A 0.9700
C10 H10B 0.9700
C10 H10C 0.9700
S2 C11 1.635(7)
N2 C11 1.168(10)

loop_
_geom_hbond_atom_site_label_D
_geom_hbond_atom_site_label_H
_geom_hbond_atom_site_label_A
_geom_hbond_distance_DH
_geom_hbond_distance_HA
_geom_hbond_distance_DA
_geom_hbond_angle_DHA
_geom_hbond_site_symmetry_A
C7 H7C S2 0.97 2.83 3.772(7) 164.1 1_554
C9 H9A N2 0.97 2.52 3.485(10) 174.5 4_665
C9 H9C N2 0.97 2.45 3.416(9) 175.9 1_654
